data_7029037
loop_
_publ_author_name
'Kornowicz, Arkadiusz'
'Komorski, Szymon'
'Wr\'obel, Zbigniew'
'Justyniak, Iwona'
'Nedelko, Natalia'
'Slawska-Waniewska, Anna'
'Balawender, Robert'
'Lewi\'nski, Janusz'

_publ_section_title
;
 Efficient synthesis of manganese(ii) carboxylates: from a trinuclear
 cluster [Mn3(PhCO2)6(THF)4] to a unique [Mn(PhCO2)2]n chiral 3D network.
;
_journal_issue 8
_journal_name_full 'Dalton transactions (Cambridge, England : 2003)'
_journal_page_first 3048
_journal_page_last 3051
_journal_paper_doi 10.1039/c3dt53211a
_journal_volume 43
_journal_year 2014
_chemical_formula_sum 'C76 H140 Mn6 O28'
_chemical_formula_weight 1831.52
_chemical_name_systematic
;
 ?
;
_space_group_IT_number 2
_symmetry_cell_setting triclinic
_symmetry_space_group_name_Hall '-P 1'
_symmetry_space_group_name_H-M 'P -1'
_atom_sites_solution_hydrogens geom
_atom_sites_solution_primary direct
_atom_sites_solution_secondary difmap
_audit_creation_method SHELXL-97
_cell_angle_alpha 91.782(6)
_cell_angle_beta 90.506(6)
_cell_angle_gamma 108.686(4)
_cell_formula_units_Z 2
_cell_length_a 12.4470(13)
_cell_length_b 18.7120(16)
_cell_length_c 21.509(2)
_cell_measurement_reflns_used 9705
_cell_measurement_temperature 100(2)
_cell_measurement_theta_max 24.713
_cell_measurement_theta_min 0.998
_cell_volume 4742.3(8)
_computing_cell_refinement 'Denzo & Scalepak (Otwinowski, Minor, 1997)'
_computing_data_collection 'Collect (Nonius B.V. 1998)'
_computing_data_reduction 'Denzo & Scalepak (Otwinowski, Minor, 1997)'
_computing_molecular_graphics
;
DIAMOND v2.1 (Brandenburg, 1999)
Ortep-3 for Windows, L.J.Farrugia (1997) J.Appl.Cryst. 30, 565,
ORTEP III (Burnett, Johnson, 1996)
;
_computing_publication_material
;
SHELXL-97 (Sheldrick, 1997),
;
_computing_structure_refinement 'SHELXL-97 (Sheldrick, 1997)'
_computing_structure_solution 'SHELXS-97 (Sheldrick, 1990)'
_diffrn_ambient_temperature 100(2)
_diffrn_measured_fraction_theta_full 0.917
_diffrn_measured_fraction_theta_max 0.917
_diffrn_radiation_monochromator graphite
_diffrn_radiation_source 'fine-focus sealed tube'
_diffrn_radiation_type MoK\a
_diffrn_radiation_wavelength 0.71073
_diffrn_reflns_av_R_equivalents 0.1011
_diffrn_reflns_av_sigmaI/netI 0.0858
_diffrn_reflns_limit_h_max 13
_diffrn_reflns_limit_h_min -13
_diffrn_reflns_limit_k_max 20
_diffrn_reflns_limit_k_min -20
_diffrn_reflns_limit_l_max 23
_diffrn_reflns_limit_l_min -1
_diffrn_reflns_number 12491
_diffrn_reflns_theta_full 23.26
_diffrn_reflns_theta_max 23.26
_diffrn_reflns_theta_min 1.15
_exptl_absorpt_coefficient_mu 0.843
_exptl_absorpt_correction_T_max 0.831
_exptl_absorpt_correction_T_min 0.758
_exptl_absorpt_correction_type multi-scan
_exptl_absorpt_process_details 'Scalepak (Otwinowski, Minor, 1997)'
_exptl_crystal_colour 'claret '
_exptl_crystal_density_diffrn 1.283
_exptl_crystal_density_method 'not measured'
_exptl_crystal_description block
_exptl_crystal_F_000 1940
_exptl_crystal_size_max 0.34
_exptl_crystal_size_mid 0.32
_exptl_crystal_size_min 0.22
_refine_diff_density_max 1.104
_refine_diff_density_min -1.063
_refine_diff_density_rms 0.231
_refine_ls_extinction_method none
_refine_ls_goodness_of_fit_ref 1.156
_refine_ls_hydrogen_treatment constr
_refine_ls_matrix_type full
_refine_ls_number_parameters 1027
_refine_ls_number_reflns 12491
_refine_ls_number_restraints 42
_refine_ls_restrained_S_all 1.155
_refine_ls_R_factor_all 0.2292
_refine_ls_R_factor_gt 0.1761
_refine_ls_shift/su_max 0.009
_refine_ls_shift/su_mean 0.001
_refine_ls_structure_factor_coef Fsqd
_refine_ls_weighting_details 'calc w=1/[\s^2^(Fo^2^)+(0.1041P)^2^+120.2606P] where P=(Fo^2^+2Fc^2^)/3'
_refine_ls_weighting_scheme calc
_refine_ls_wR_factor_gt 0.3905
_refine_ls_wR_factor_ref 0.4142
_reflns_number_gt 8611
_reflns_number_total 12491
_reflns_threshold_expression I>2\s(I)
_cod_data_source_file c3dt53211a.txt
_cod_data_source_block shelxl
_cod_depositor_comments
;
The following automatic conversions were performed:

'_symmetry_cell_setting' value 'Triclinic' changed to 'triclinic'
according to
/usr/data/users/saulius/automatic-downloads/current/RSC/lib/dictionaries/cif_core.dic
dictionary named 'cif_core.dic' version 2.4.2 from 2011-04-26.

Automatic conversion script
Id: cif_fix_values 2281 2013-09-26 08:29:07Z andrius 
;
_cod_database_code 7029037

loop_
_symmetry_equiv_pos_as_xyz
'x, y, z'
'-x, -y, -z'

loop_
_atom_site_label
_atom_site_type_symbol
_atom_site_fract_x
_atom_site_fract_y
_atom_site_fract_z
_atom_site_U_iso_or_equiv
_atom_site_adp_type
_atom_site_occupancy
_atom_site_symmetry_multiplicity
_atom_site_calc_flag
_atom_site_refinement_flags
C1 C 0.5145(17) 0.2674(12) 0.0888(11) 0.031(5) Uani 1 1 d .
C2 C 0.465(2) 0.2472(13) 0.0202(12) 0.046(7) Uani 1 1 d .
C3 C 0.451(3) 0.3146(14) -0.0096(14) 0.070(9) Uani 1 1 d .
H3A H 0.4225 0.3009 -0.0523 0.105 Uiso 1 1 calc R
H3B H 0.5251 0.3545 -0.0102 0.105 Uiso 1 1 calc R
H3C H 0.3979 0.3328 0.0141 0.105 Uiso 1 1 calc R
C4 C 0.357(3) 0.1806(16) 0.0235(12) 0.060(8) Uani 1 1 d .
H4A H 0.3014 0.1952 0.0482 0.090 Uiso 1 1 calc R
H4B H 0.3741 0.1386 0.0430 0.090 Uiso 1 1 calc R
H4C H 0.3264 0.1647 -0.0186 0.090 Uiso 1 1 calc R
C5 C 0.5548(19) 0.2183(16) -0.0132(12) 0.056(8) Uani 1 1 d .
H5A H 0.5346 0.2087 -0.0575 0.084 Uiso 1 1 calc R
H5B H 0.5565 0.1715 0.0054 0.084 Uiso 1 1 calc R
H5C H 0.6298 0.2567 -0.0084 0.084 Uiso 1 1 calc R
C6 C 0.826(2) 0.3624(14) 0.2004(12) 0.047(7) Uani 1 1 d .
C7 C 0.9042(18) 0.3229(12) 0.1688(12) 0.039(6) Uani 1 1 d .
C8 C 0.8440(19) 0.2783(12) 0.1073(10) 0.036(6) Uani 1 1 d .
H8A H 0.8303 0.3140 0.0782 0.055 Uiso 1 1 calc R
H8B H 0.7716 0.2410 0.1177 0.055 Uiso 1 1 calc R
H8C H 0.8931 0.2525 0.0879 0.055 Uiso 1 1 calc R
C9 C 0.919(2) 0.2635(15) 0.2151(14) 0.059(8) Uani 1 1 d .
H9A H 0.9763 0.2422 0.1994 0.088 Uiso 1 1 calc R
H9B H 0.8466 0.2231 0.2189 0.088 Uiso 1 1 calc R
H9C H 0.9436 0.2882 0.2560 0.088 Uiso 1 1 calc R
C10 C 1.0132(19) 0.3807(16) 0.1525(16) 0.066(9) Uani 1 1 d .
H10A H 1.0550 0.3578 0.1240 0.099 Uiso 1 1 calc R
H10B H 1.0590 0.3998 0.1904 0.099 Uiso 1 1 calc R
H10C H 0.9973 0.4226 0.1323 0.099 Uiso 1 1 calc R
C11 C 0.650(2) 0.4761(16) 0.3295(12) 0.045(6) Uani 1 1 d .
C12 C 0.597(2) 0.4844(14) 0.3945(12) 0.046(6) Uani 1 1 d .
C13 C 0.681(3) 0.5465(13) 0.4336(14) 0.065(9) Uani 1 1 d .
H13A H 0.7076 0.5923 0.4096 0.097 Uiso 1 1 calc R
H13B H 0.7458 0.5304 0.4452 0.097 Uiso 1 1 calc R
H13C H 0.6441 0.5569 0.4712 0.097 Uiso 1 1 calc R
C14 C 0.490(3) 0.5071(16) 0.3824(15) 0.069(9) Uani 1 1 d .
H14A H 0.4576 0.5152 0.4223 0.104 Uiso 1 1 calc R
H14B H 0.4346 0.4668 0.3580 0.104 Uiso 1 1 calc R
H14C H 0.5109 0.5538 0.3594 0.104 Uiso 1 1 calc R
C15 C 0.573(3) 0.4109(13) 0.4294(13) 0.066(9) Uani 1 1 d .
H15A H 0.5684 0.4215 0.4740 0.098 Uiso 1 1 calc R
H15B H 0.6345 0.3896 0.4223 0.098 Uiso 1 1 calc R
H15C H 0.5011 0.3748 0.4143 0.098 Uiso 1 1 calc R
C16 C 0.4747(18) 0.5216(12) 0.2060(11) 0.035(5) Uani 1 1 d .
H16A H 0.5567 0.5501 0.2052 0.042 Uiso 1 1 calc R
H16B H 0.4495 0.5208 0.2496 0.042 Uiso 1 1 calc R
C17 C 0.410(3) 0.5587(16) 0.1664(19) 0.086(12) Uani 1 1 d .
H17A H 0.3864 0.5967 0.1909 0.103 Uiso 1 1 calc R
H17B H 0.4549 0.5832 0.1307 0.103 Uiso 1 1 calc R
C18 C 0.314(2) 0.4959(15) 0.1463(15) 0.057(7) Uani 1 1 d .
H18A H 0.2831 0.5057 0.1060 0.068 Uiso 1 1 calc R
H18B H 0.2531 0.4861 0.1774 0.068 Uiso 1 1 calc R
C19 C 0.359(2) 0.4292(13) 0.1398(11) 0.045(7) Uani 1 1 d .
H19A H 0.2997 0.3818 0.1509 0.054 Uiso 1 1 calc R
H19B H 0.3820 0.4234 0.0965 0.054 Uiso 1 1 calc R
C20 C 0.4088(16) 0.2197(11) 0.2511(9) 0.020(4) Uani 1 1 d U
C21 C 0.2904(17) 0.2280(11) 0.2685(10) 0.027(5) Uani 1 1 d U
C22 C 0.239(2) 0.1732(15) 0.3164(17) 0.072(10) Uani 1 1 d .
H22A H 0.1819 0.1894 0.3387 0.108 Uiso 1 1 calc R
H22B H 0.2979 0.1705 0.3458 0.108 Uiso 1 1 calc R
H22C H 0.2025 0.1233 0.2964 0.108 Uiso 1 1 calc R
C23 C 0.223(2) 0.2039(13) 0.2083(13) 0.048(7) Uani 1 1 d .
H23A H 0.2237 0.1533 0.1952 0.073 Uiso 1 1 calc R
H23B H 0.2579 0.2397 0.1761 0.073 Uiso 1 1 calc R
H23C H 0.1451 0.2030 0.2145 0.073 Uiso 1 1 calc R
C24 C 0.299(2) 0.3068(13) 0.2901(14) 0.052(7) Uani 1 1 d .
H24A H 0.3246 0.3412 0.2559 0.078 Uiso 1 1 calc R
H24B H 0.3537 0.3228 0.3250 0.078 Uiso 1 1 calc R
H24C H 0.2246 0.3079 0.3037 0.078 Uiso 1 1 calc R
C25 C 0.602(2) 0.0617(13) 0.1741(10) 0.035(6) Uani 1 1 d .
C26 C 0.648(2) 0.0102(13) 0.1300(10) 0.040(6) Uani 1 1 d .
C27 C 0.635(3) -0.0643(15) 0.1588(14) 0.063(8) Uani 1 1 d .
H27A H 0.6591 -0.0968 0.1294 0.095 Uiso 1 1 calc R
H27B H 0.5547 -0.0887 0.1686 0.095 Uiso 1 1 calc R
H27C H 0.6810 -0.0560 0.1970 0.095 Uiso 1 1 calc R
C28 C 0.573(2) -0.0007(14) 0.0675(12) 0.049(7) Uani 1 1 d .
H28A H 0.5975 0.0457 0.0441 0.073 Uiso 1 1 calc R
H28B H 0.4928 -0.0118 0.0783 0.073 Uiso 1 1 calc R
H28C H 0.5816 -0.0427 0.0421 0.073 Uiso 1 1 calc R
C29 C 0.771(2) 0.0467(15) 0.1190(13) 0.051(7) Uani 1 1 d .
H29A H 0.8116 0.0628 0.1590 0.076 Uiso 1 1 calc R
H29B H 0.7819 0.0908 0.0934 0.076 Uiso 1 1 calc R
H29C H 0.8015 0.0106 0.0974 0.076 Uiso 1 1 calc R
C30 C 0.705(3) 0.2928(15) 0.3412(16) 0.075(10) Uani 1 1 d .
H30A H 0.6476 0.3186 0.3379 0.090 Uiso 1 1 calc R
H30B H 0.7797 0.3278 0.3290 0.090 Uiso 1 1 calc R
C31 C 0.712(3) 0.2659(16) 0.4082(14) 0.069(9) Uani 1 1 d .
H31A H 0.7718 0.3034 0.4336 0.083 Uiso 1 1 calc R
H31B H 0.6384 0.2550 0.4293 0.083 Uiso 1 1 calc R
C32 C 0.742(3) 0.1937(15) 0.3945(14) 0.063(8) Uani 1 1 d .
H32A H 0.8246 0.2060 0.3872 0.075 Uiso 1 1 calc R
H32B H 0.7218 0.1594 0.4297 0.075 Uiso 1 1 calc R
C33 C 0.678(2) 0.1592(14) 0.3394(14) 0.061(9) Uani 1 1 d .
H33A H 0.6002 0.1275 0.3501 0.073 Uiso 1 1 calc R
H33B H 0.7152 0.1277 0.3161 0.073 Uiso 1 1 calc R
C34 C 0.308(2) 0.0248(11) 0.3735(10) 0.032(6) Uani 1 1 d .
C35 C 0.3096(19) 0.0367(11) 0.4461(11) 0.033(5) Uani 1 1 d .
C36 C 0.4052(19) 0.1069(13) 0.4673(11) 0.041(6) Uani 1 1 d U
H36A H 0.4000 0.1502 0.4443 0.062 Uiso 1 1 calc R
H36B H 0.4782 0.0994 0.4592 0.062 Uiso 1 1 calc R
H36C H 0.3990 0.1166 0.5119 0.062 Uiso 1 1 calc R
C37 C 0.329(2) -0.0338(13) 0.4727(13) 0.055(8) Uani 1 1 d .
H37A H 0.2706 -0.0793 0.4562 0.083 Uiso 1 1 calc R
H37B H 0.3255 -0.0315 0.5182 0.083 Uiso 1 1 calc R
H37C H 0.4041 -0.0356 0.4606 0.083 Uiso 1 1 calc R
C38 C 0.1947(19) 0.0387(14) 0.4616(13) 0.048(7) Uani 1 1 d .
H38A H 0.1904 0.0469 0.5066 0.072 Uiso 1 1 calc R
H38B H 0.1380 -0.0093 0.4484 0.072 Uiso 1 1 calc R
H38C H 0.1798 0.0800 0.4400 0.072 Uiso 1 1 calc R
C39 C 0.148(2) -0.0322(14) 0.1756(12) 0.045(7) Uani 1 1 d .
C40 C 0.101(2) -0.0429(16) 0.1079(10) 0.048(7) Uani 1 1 d .
C41 C -0.004(3) -0.1072(15) 0.0957(12) 0.066(9) Uani 1 1 d .
H41A H -0.0652 -0.1002 0.1211 0.099 Uiso 1 1 calc R
H41B H 0.0089 -0.1543 0.1065 0.099 Uiso 1 1 calc R
H41C H -0.0256 -0.1096 0.0516 0.099 Uiso 1 1 calc R
C42 C 0.198(3) -0.0558(16) 0.0673(12) 0.058(7) Uani 1 1 d .
H42A H 0.1888 -0.1098 0.0643 0.087 Uiso 1 1 calc R
H42B H 0.2720 -0.0284 0.0867 0.087 Uiso 1 1 calc R
H42C H 0.1939 -0.0372 0.0255 0.087 Uiso 1 1 calc R
C43 C 0.090(3) 0.0330(17) 0.0894(16) 0.076(9) Uani 1 1 d U
H43A H 0.0713 0.0308 0.0449 0.114 Uiso 1 1 calc R
H43B H 0.1625 0.0731 0.0979 0.114 Uiso 1 1 calc R
H43C H 0.0304 0.0436 0.1135 0.114 Uiso 1 1 calc R
C44 C 0.3128(19) -0.1426(13) 0.2981(10) 0.035(6) Uani 1 1 d .
C45 C 0.4020(19) -0.1744(11) 0.3274(11) 0.036(6) Uani 1 1 d .
C46 C 0.5161(19) -0.1106(14) 0.3321(12) 0.046(6) Uani 1 1 d .
H46A H 0.5100 -0.0708 0.3612 0.069 Uiso 1 1 calc R
H46B H 0.5362 -0.0897 0.2910 0.069 Uiso 1 1 calc R
H46C H 0.5750 -0.1307 0.3472 0.069 Uiso 1 1 calc R
C47 C 0.366(2) -0.2093(11) 0.3890(12) 0.046(7) Uani 1 1 d .
H47A H 0.2969 -0.2526 0.3831 0.069 Uiso 1 1 calc R
H47B H 0.3518 -0.1719 0.4177 0.069 Uiso 1 1 calc R
H47C H 0.4267 -0.2262 0.4063 0.069 Uiso 1 1 calc R
C48 C 0.418(2) -0.2346(16) 0.2806(15) 0.064(8) Uani 1 1 d .
H48A H 0.4770 -0.2541 0.2966 0.096 Uiso 1 1 calc R
H48B H 0.4413 -0.2116 0.2405 0.096 Uiso 1 1 calc R
H48C H 0.3466 -0.2761 0.2752 0.096 Uiso 1 1 calc R
C49 C -0.0368(19) 0.0164(13) 0.2676(10) 0.037(6) Uani 1 1 d .
H49A H -0.0805 -0.0121 0.2310 0.045 Uiso 1 1 calc R
H49B H 0.0389 0.0476 0.2538 0.045 Uiso 1 1 calc R
C50 C -0.098(2) 0.0654(14) 0.2977(11) 0.042(6) Uani 1 1 d .
H50A H -0.1456 0.0806 0.2670 0.050 Uiso 1 1 calc R
H50B H -0.0443 0.1112 0.3181 0.050 Uiso 1 1 calc R
C51 C -0.170(2) 0.0146(13) 0.3450(11) 0.041(6) Uani 1 1 d .
H51A H -0.1916 0.0441 0.3790 0.049 Uiso 1 1 calc R
H51B H -0.2401 -0.0212 0.3255 0.049 Uiso 1 1 calc R
C52 C -0.0926(18) -0.0247(13) 0.3675(12) 0.040(6) Uani 1 1 d .
H52A H -0.0424 0.0057 0.4013 0.048 Uiso 1 1 calc R
H52B H -0.1363 -0.0743 0.3839 0.048 Uiso 1 1 calc R
C53 C 0.0040(19) -0.2126(14) 0.4169(10) 0.038(6) Uani 1 1 d .
C54 C -0.0506(17) -0.2211(14) 0.4824(11) 0.041(6) Uani 1 1 d .
C55 C 0.0007(19) -0.1519(12) 0.5230(10) 0.037(6) Uani 1 1 d .
H55A H -0.0200 -0.1097 0.5065 0.056 Uiso 1 1 calc R
H55B H 0.0835 -0.1392 0.5238 0.056 Uiso 1 1 calc R
H55C H -0.0277 -0.1613 0.5653 0.056 Uiso 1 1 calc R
C56 C -0.039(3) -0.2941(14) 0.5135(13) 0.060(8) Uani 1 1 d .
H56A H 0.0416 -0.2865 0.5229 0.090 Uiso 1 1 calc R
H56B H -0.0686 -0.3379 0.4848 0.090 Uiso 1 1 calc R
H56C H -0.0814 -0.3030 0.5521 0.090 Uiso 1 1 calc R
C57 C -0.174(2) -0.2315(16) 0.4708(14) 0.058(7) Uani 1 1 d .
H57A H -0.2113 -0.2314 0.5106 0.087 Uiso 1 1 calc R
H57B H -0.2095 -0.2797 0.4482 0.087 Uiso 1 1 calc R
H57C H -0.1810 -0.1902 0.4459 0.087 Uiso 1 1 calc R
C58 C 0.148(5) -0.2463(17) 0.1635(14) 0.15(3) Uani 1 1 d .
H58A H 0.2105 -0.1985 0.1726 0.180 Uiso 1 1 calc R
H58B H 0.0757 -0.2351 0.1652 0.180 Uiso 1 1 calc R
C59 C 0.161(4) -0.273(2) 0.1034(16) 0.118(18) Uani 1 1 d .
H59A H 0.2228 -0.2363 0.0815 0.142 Uiso 1 1 calc R
H59B H 0.0899 -0.2846 0.0785 0.142 Uiso 1 1 calc R
C60 C 0.190(4) -0.3448(19) 0.1139(14) 0.085(12) Uani 1 1 d .
H60A H 0.1450 -0.3861 0.0851 0.102 Uiso 1 1 calc R
H60B H 0.2716 -0.3362 0.1066 0.102 Uiso 1 1 calc R
C61 C 0.162(2) -0.3651(13) 0.1806(13) 0.048(7) Uani 1 1 d .
H61A H 0.0911 -0.4082 0.1829 0.057 Uiso 1 1 calc R
H61B H 0.2244 -0.3782 0.2012 0.057 Uiso 1 1 calc R
C62 C -0.1102(19) -0.2795(11) 0.2615(9) 0.025(5) Uani 1 1 d .
C63 C -0.225(2) -0.2694(13) 0.2452(12) 0.041(6) Uani 1 1 d U
C64 C -0.228(3) -0.1897(14) 0.2492(14) 0.069(10) Uani 1 1 d .
H64A H -0.2023 -0.1677 0.2909 0.104 Uiso 1 1 calc R
H64B H -0.3052 -0.1895 0.2413 0.104 Uiso 1 1 calc R
H64C H -0.1772 -0.1598 0.2181 0.104 Uiso 1 1 calc R
C65 C -0.322(2) -0.3186(16) 0.2901(14) 0.062(9) Uani 1 1 d .
H65A H -0.3122 -0.3680 0.2955 0.094 Uiso 1 1 calc R
H65B H -0.3968 -0.3255 0.2714 0.094 Uiso 1 1 calc R
H65C H -0.3157 -0.2921 0.3307 0.094 Uiso 1 1 calc R
C66 C -0.257(2) -0.2991(16) 0.1757(12) 0.052(7) Uani 1 1 d .
H66A H -0.1940 -0.2736 0.1487 0.079 Uiso 1 1 calc R
H66B H -0.3254 -0.2886 0.1625 0.079 Uiso 1 1 calc R
H66C H -0.2700 -0.3537 0.1729 0.079 Uiso 1 1 calc R
C67 C 0.098(2) -0.4261(16) 0.3327(12) 0.043(7) Uani 1 1 d .
C68 C 0.118(2) -0.4887(13) 0.3785(11) 0.042(6) Uani 1 1 d .
C69 C 0.198(4) -0.454(2) 0.427(2) 0.113(14) Uani 1 1 d U
H69A H 0.2280 -0.4920 0.4446 0.169 Uiso 1 1 calc R
H69B H 0.1616 -0.4333 0.4597 0.169 Uiso 1 1 calc R
H69C H 0.2611 -0.4135 0.4101 0.169 Uiso 1 1 calc R
C70 C 0.159(4) -0.542(2) 0.3401(17) 0.116(17) Uani 1 1 d .
H70A H 0.2108 -0.5134 0.3085 0.174 Uiso 1 1 calc R
H70B H 0.0948 -0.5798 0.3195 0.174 Uiso 1 1 calc R
H70C H 0.2000 -0.5662 0.3668 0.174 Uiso 1 1 calc R
C71 C 0.004(3) -0.5334(19) 0.4087(16) 0.087(12) Uani 1 1 d .
H71A H -0.0289 -0.5819 0.3861 0.130 Uiso 1 1 calc R
H71B H -0.0485 -0.5042 0.4069 0.130 Uiso 1 1 calc R
H71C H 0.0185 -0.5423 0.4522 0.130 Uiso 1 1 calc R
C72 C -0.2134(19) -0.4791(11) 0.1327(9) 0.029(5) Uani 1 1 d .
C73 C -0.2422(19) -0.4790(14) 0.0627(12) 0.043(6) Uani 1 1 d .
C74 C -0.159(2) -0.4118(15) 0.0308(12) 0.059(8) Uani 1 1 d .
H74A H -0.1743 -0.4165 -0.0141 0.088 Uiso 1 1 calc R
H74B H -0.0809 -0.4115 0.0389 0.088 Uiso 1 1 calc R
H74C H -0.1675 -0.3647 0.0474 0.088 Uiso 1 1 calc R
C75 C -0.3615(18) -0.4839(14) 0.0509(10) 0.043(6) Uani 1 1 d .
H75A H -0.4115 -0.5250 0.0745 0.065 Uiso 1 1 calc R
H75B H -0.3795 -0.4938 0.0064 0.065 Uiso 1 1 calc R
H75C H -0.3725 -0.4361 0.0640 0.065 Uiso 1 1 calc R
C76 C -0.220(2) -0.5527(12) 0.0367(11) 0.045(7) Uani 1 1 d .
H76A H -0.2607 -0.5955 0.0618 0.068 Uiso 1 1 calc R
H76B H -0.1386 -0.5455 0.0388 0.068 Uiso 1 1 calc R
H76C H -0.2471 -0.5628 -0.0066 0.068 Uiso 1 1 calc R
O1 O 0.5244(13) 0.3333(9) 0.1112(7) 0.037(4) Uani 1 1 d .
O2 O 0.5346(15) 0.2164(9) 0.1193(7) 0.047(4) Uani 1 1 d .
O3 O 0.7183(12) 0.3309(8) 0.1982(7) 0.034(4) Uani 1 1 d U
O4 O 0.5882(14) 0.4304(9) 0.2915(7) 0.041(4) Uani 1 1 d .
O5 O 0.4546(13) 0.4466(8) 0.1821(7) 0.039(4) Uani 1 1 d .
O6 O 0.7130(11) 0.4908(8) 0.1700(7) 0.030(3) Uani 1 1 d .
O7 O 0.4862(12) 0.2812(8) 0.2432(7) 0.033(4) Uani 1 1 d .
O8 O 0.4179(11) 0.1585(8) 0.2470(7) 0.030(3) Uani 1 1 d .
O9 O 0.6610(12) 0.1248(9) 0.1867(7) 0.037(4) Uani 1 1 d .
O10 O 0.5002(17) 0.0307(10) 0.1935(9) 0.061(5) Uani 1 1 d .
O11 O 0.6740(14) 0.2244(9) 0.3025(7) 0.041(4) Uani 1 1 d .
O12 O 0.4062(14) 0.0501(9) 0.3472(7) 0.041(4) Uani 1 1 d .
O13 O 0.2193(13) -0.0084(9) 0.3445(7) 0.039(4) Uani 1 1 d .
O14 O 0.2414(14) 0.0201(9) 0.1897(7) 0.041(4) Uani 1 1 d .
O15 O 0.0912(15) -0.0799(10) 0.2113(8) 0.050(4) Uani 1 1 d .
O16 O 0.3494(12) -0.0880(10) 0.2629(7) 0.040(4) Uani 1 1 d .
O17 O 0.2129(11) -0.1705(9) 0.3096(7) 0.040(4) Uani 1 1 d .
O18 O -0.0260(12) -0.0348(8) 0.3147(7) 0.034(4) Uani 1 1 d .
O19 O 0.0237(14) -0.1478(9) 0.3940(7) 0.042(4) Uani 1 1 d .
O20 O 0.0245(14) -0.2676(9) 0.3919(7) 0.043(4) Uani 1 1 d .
O21 O 0.1491(14) -0.2973(8) 0.2086(7) 0.043(4) Uani 1 1 d .
O22 O -0.0253(13) -0.2160(9) 0.2686(7) 0.038(4) Uani 1 1 d .
O23 O -0.1014(12) -0.3417(7) 0.2669(6) 0.028(3) Uani 1 1 d .
O24 O 0.1618(14) -0.3634(8) 0.3361(8) 0.046(4) Uani 1 1 d .
O25 O 0.0125(17) -0.4516(13) 0.3018(11) 0.076(6) Uani 1 1 d .
O26 O -0.1165(17) -0.4421(10) 0.1532(8) 0.056(5) Uani 1 1 d .
O27 O -0.2522(15) -0.4894(9) 0.3228(7) 0.042(4) Uani 1 1 d .
O28 O -0.1266(15) -0.5779(9) 0.2271(8) 0.048(4) Uani 1 1 d .
Mn1 Mn 0.5862(3) 0.3892(2) 0.19886(16) 0.0331(9) Uani 1 1 d .
Mn2 Mn 0.6009(3) 0.2154(2) 0.20850(17) 0.0351(9) Uani 1 1 d .
Mn3 Mn 0.3687(3) 0.0296(2) 0.25113(16) 0.0335(8) Uani 1 1 d .
Mn4 Mn 0.0909(3) -0.10469(19) 0.30781(16) 0.0290(8) Uani 1 1 d .
Mn5 Mn 0.0862(3) -0.2847(2) 0.30465(17) 0.0368(9) Uani 1 1 d .
Mn6 Mn -0.1381(3) -0.4670(2) 0.25085(16) 0.0338(9) Uani 1 1 d .

loop_
_atom_site_aniso_label
_atom_site_aniso_U_11
_atom_site_aniso_U_22
_atom_site_aniso_U_33
_atom_site_aniso_U_23
_atom_site_aniso_U_13
_atom_site_aniso_U_12
C1 0.024(12) 0.035(14) 0.035(14) -0.002(11) -0.006(10) 0.012(10)
C2 0.054(16) 0.029(13) 0.040(15) -0.004(11) -0.025(13) -0.007(12)
C3 0.12(3) 0.040(16) 0.059(19) 0.001(14) -0.031(18) 0.034(17)
C4 0.09(2) 0.067(19) 0.031(15) -0.001(13) 0.009(14) 0.032(17)
C5 0.031(13) 0.080(19) 0.042(16) -0.020(14) 0.021(12) -0.001(13)
C6 0.067(18) 0.032(14) 0.043(16) -0.004(12) -0.003(14) 0.019(13)
C7 0.025(12) 0.036(13) 0.060(17) 0.003(12) -0.003(11) 0.015(10)
C8 0.043(14) 0.038(13) 0.029(13) 0.004(10) 0.018(11) 0.013(11)
C9 0.062(18) 0.055(17) 0.08(2) 0.015(15) 0.013(16) 0.043(15)
C10 0.015(12) 0.065(19) 0.11(3) 0.007(18) -0.011(14) 0.004(12)
C11 0.051(18) 0.054(17) 0.038(16) 0.006(13) -0.012(14) 0.027(15)
C12 0.041(14) 0.053(16) 0.039(15) -0.001(12) -0.002(12) 0.005(12)
C13 0.10(2) 0.025(14) 0.07(2) 0.001(13) 0.010(17) 0.009(15)
C14 0.08(2) 0.049(17) 0.08(2) -0.030(16) 0.007(17) 0.023(15)
C15 0.11(3) 0.025(14) 0.050(18) 0.005(12) 0.032(17) 0.004(15)
C16 0.028(12) 0.047(14) 0.032(14) 0.013(11) 0.000(10) 0.014(11)
C17 0.08(2) 0.045(18) 0.14(4) 0.000(19) -0.03(2) 0.034(17)
C18 0.045(16) 0.057(17) 0.07(2) 0.006(15) 0.001(15) 0.024(14)
C19 0.066(17) 0.040(14) 0.025(13) 0.013(11) -0.025(12) 0.013(13)
C20 0.021(5) 0.020(5) 0.020(6) 0.004(4) -0.002(4) 0.008(4)
C21 0.027(6) 0.027(6) 0.027(6) 0.001(4) 0.004(4) 0.007(4)
C22 0.034(14) 0.040(16) 0.13(3) -0.007(17) 0.011(17) -0.010(12)
C23 0.055(16) 0.031(13) 0.062(19) 0.009(12) 0.004(14) 0.018(12)
C24 0.054(16) 0.033(14) 0.07(2) -0.003(13) 0.005(14) 0.014(12)
C25 0.035(13) 0.037(14) 0.027(13) -0.001(11) -0.025(11) 0.006(12)
C26 0.044(14) 0.048(15) 0.017(12) 0.006(10) -0.004(10) -0.003(12)
C27 0.08(2) 0.048(16) 0.07(2) 0.000(14) -0.019(17) 0.037(16)
C28 0.053(16) 0.048(15) 0.056(17) -0.005(13) -0.003(13) 0.031(13)
C29 0.045(15) 0.066(18) 0.049(17) 0.005(13) 0.012(13) 0.027(14)
C30 0.11(3) 0.038(16) 0.08(2) -0.011(16) 0.00(2) 0.027(17)
C31 0.09(2) 0.06(2) 0.051(19) -0.022(15) -0.027(17) 0.022(17)
C32 0.068(19) 0.053(17) 0.06(2) 0.015(15) 0.000(17) 0.015(15)
C33 0.068(18) 0.034(15) 0.07(2) 0.043(14) -0.015(16) -0.005(13)
C34 0.058(16) 0.023(12) 0.023(13) 0.021(10) 0.015(12) 0.020(11)
C35 0.046(14) 0.012(10) 0.044(14) 0.001(9) 0.005(11) 0.011(10)
C36 0.042(7) 0.041(7) 0.039(7) -0.001(4) 0.002(4) 0.012(4)
C37 0.075(19) 0.034(14) 0.053(18) 0.017(12) 0.038(15) 0.009(13)
C38 0.033(13) 0.053(16) 0.058(18) 0.017(13) 0.010(12) 0.013(12)
C39 0.057(17) 0.042(16) 0.047(17) -0.021(13) -0.014(14) 0.031(14)
C40 0.071(18) 0.08(2) 0.008(12) 0.005(12) -0.002(12) 0.047(16)
C41 0.11(3) 0.054(17) 0.032(16) -0.002(13) -0.032(16) 0.029(18)
C42 0.08(2) 0.062(18) 0.031(15) 0.017(13) 0.008(14) 0.026(16)
C43 0.077(10) 0.075(10) 0.075(10) 0.006(4) 0.000(4) 0.023(5)
C44 0.038(14) 0.045(14) 0.020(13) 0.006(11) -0.002(11) 0.009(12)
C45 0.042(14) 0.021(12) 0.041(15) -0.011(10) -0.017(11) 0.007(10)
C46 0.040(14) 0.053(16) 0.054(17) 0.002(13) -0.002(12) 0.028(13)
C47 0.067(17) 0.014(11) 0.071(19) 0.012(11) 0.023(14) 0.030(12)
C48 0.047(16) 0.066(19) 0.08(2) -0.014(16) -0.002(15) 0.024(15)
C49 0.031(12) 0.055(15) 0.024(13) 0.004(11) -0.014(10) 0.013(11)
C50 0.055(15) 0.056(15) 0.028(13) 0.013(11) 0.007(12) 0.036(13)
C51 0.044(14) 0.038(14) 0.043(15) -0.008(11) 0.000(12) 0.019(11)
C52 0.028(12) 0.035(13) 0.066(18) 0.019(12) 0.013(12) 0.020(11)
C53 0.033(13) 0.054(16) 0.021(12) -0.027(12) -0.018(10) 0.011(12)
C54 0.021(11) 0.071(17) 0.033(14) 0.023(12) 0.017(10) 0.016(11)
C55 0.048(14) 0.044(14) 0.016(12) -0.014(10) 0.016(10) 0.011(11)
C56 0.08(2) 0.041(15) 0.06(2) 0.015(13) 0.044(17) 0.030(14)
C57 0.043(15) 0.070(19) 0.058(19) -0.006(15) 0.006(14) 0.016(14)
C58 0.41(8) 0.037(18) 0.033(19) -0.001(14) -0.03(3) 0.11(3)
C59 0.26(5) 0.09(3) 0.07(2) 0.013(19) 0.06(3) 0.13(3)
C60 0.16(4) 0.10(3) 0.040(18) 0.032(17) 0.04(2) 0.10(3)
C61 0.038(14) 0.031(13) 0.07(2) -0.001(12) 0.023(13) 0.012(11)
C62 0.055(15) 0.014(11) 0.011(11) 0.006(8) -0.005(10) 0.017(11)
C63 0.040(7) 0.043(7) 0.042(7) 0.004(4) -0.003(4) 0.015(4)
C64 0.10(2) 0.037(15) 0.07(2) -0.001(13) -0.065(19) 0.017(15)
C65 0.074(19) 0.074(19) 0.06(2) 0.036(16) 0.043(16) 0.053(17)
C66 0.054(16) 0.075(19) 0.037(16) -0.020(14) -0.001(13) 0.035(15)
C67 0.050(16) 0.062(19) 0.039(15) 0.006(13) -0.003(13) 0.050(16)
C68 0.059(16) 0.036(13) 0.037(15) 0.003(11) -0.023(13) 0.025(12)
C69 0.113(14) 0.112(14) 0.113(14) 0.005(4) 0.001(4) 0.036(6)
C70 0.20(5) 0.13(4) 0.07(3) -0.02(2) -0.01(3) 0.13(4)
C71 0.07(2) 0.10(3) 0.09(3) 0.08(2) 0.009(19) 0.021(19)
C72 0.035(13) 0.022(11) 0.014(11) -0.007(9) 0.000(10) -0.013(10)
C73 0.027(12) 0.051(15) 0.050(16) 0.002(12) 0.014(11) 0.012(11)
C74 0.070(19) 0.062(18) 0.037(16) 0.005(13) 0.009(14) 0.011(15)
C75 0.029(12) 0.071(18) 0.017(12) 0.003(11) 0.003(10) 0.000(12)
C76 0.080(19) 0.035(13) 0.038(15) 0.004(11) 0.013(13) 0.039(14)
O1 0.038(9) 0.038(9) 0.033(9) 0.010(7) -0.003(7) 0.009(7)
O2 0.074(12) 0.048(10) 0.030(9) -0.004(8) -0.015(9) 0.033(9)
O3 0.030(5) 0.035(5) 0.037(5) 0.005(4) 0.003(4) 0.009(4)
O4 0.058(11) 0.048(10) 0.029(9) 0.000(8) 0.003(8) 0.033(9)
O5 0.047(9) 0.035(9) 0.040(10) -0.001(7) 0.007(8) 0.019(8)
O6 0.020(7) 0.038(8) 0.032(9) -0.005(7) 0.010(7) 0.011(7)
O7 0.036(8) 0.036(9) 0.033(9) 0.003(7) 0.002(7) 0.021(7)
O8 0.032(8) 0.034(8) 0.034(9) 0.020(7) 0.021(7) 0.023(7)
O9 0.032(9) 0.038(10) 0.041(10) -0.014(7) 0.002(7) 0.013(8)
O10 0.080(14) 0.051(11) 0.051(12) 0.010(9) 0.042(11) 0.016(10)
O11 0.062(10) 0.057(10) 0.014(8) -0.004(7) 0.019(7) 0.032(9)
O12 0.055(11) 0.053(10) 0.028(9) 0.008(8) -0.005(8) 0.035(9)
O13 0.037(9) 0.060(11) 0.030(9) -0.020(8) -0.024(8) 0.033(8)
O14 0.056(11) 0.048(10) 0.027(9) 0.008(7) -0.011(8) 0.027(9)
O15 0.052(11) 0.048(10) 0.039(11) 0.013(9) 0.004(9) 0.000(9)
O16 0.024(8) 0.070(12) 0.032(10) -0.011(9) -0.004(7) 0.028(8)
O17 0.011(7) 0.059(10) 0.037(10) 0.001(8) 0.004(7) -0.007(7)
O18 0.029(8) 0.023(8) 0.050(10) -0.007(7) 0.000(7) 0.011(7)
O19 0.054(10) 0.043(10) 0.030(9) 0.019(8) 0.001(8) 0.015(8)
O20 0.059(11) 0.044(10) 0.029(9) 0.002(8) 0.023(8) 0.018(8)
O21 0.060(11) 0.035(9) 0.040(10) -0.005(8) 0.021(8) 0.025(8)
O22 0.048(10) 0.039(10) 0.030(9) 0.011(7) -0.002(7) 0.016(8)
O23 0.035(8) 0.024(8) 0.025(8) -0.009(6) -0.013(6) 0.009(7)
O24 0.045(10) 0.013(8) 0.074(13) 0.003(8) -0.005(9) 0.002(8)
O25 0.049(12) 0.102(17) 0.085(16) 0.024(13) 0.001(12) 0.036(12)
O26 0.085(14) 0.057(12) 0.036(11) -0.007(9) -0.008(10) 0.039(11)
O27 0.048(11) 0.049(10) 0.025(9) -0.002(7) 0.002(8) 0.012(9)
O28 0.060(11) 0.037(10) 0.046(11) -0.002(8) -0.004(9) 0.016(9)
Mn1 0.0348(19) 0.0346(19) 0.031(2) 0.0045(15) 0.0022(16) 0.0127(16)
Mn2 0.035(2) 0.0340(19) 0.037(2) -0.0024(16) 0.0033(16) 0.0127(16)
Mn3 0.0362(19) 0.0345(19) 0.032(2) 0.0005(15) 0.0044(16) 0.0143(15)
Mn4 0.0305(18) 0.0350(19) 0.0267(19) 0.0030(15) -0.0019(15) 0.0174(15)
Mn5 0.041(2) 0.038(2) 0.034(2) -0.0008(16) 0.0004(16) 0.0158(17)
Mn6 0.0337(19) 0.039(2) 0.030(2) 0.0039(15) 0.0024(16) 0.0139(15)

loop_
_atom_type_symbol
_atom_type_description
_atom_type_scat_dispersion_real
_atom_type_scat_dispersion_imag
_atom_type_scat_source
C C 0.0033 0.0016 'International Tables Vol C Tables 4.2.6.8 and 6.1.1.4'
H H 0.0000 0.0000 'International Tables Vol C Tables 4.2.6.8 and 6.1.1.4'
O O 0.0106 0.0060 'International Tables Vol C Tables 4.2.6.8 and 6.1.1.4'
Mn Mn 0.3368 0.7283 'International Tables Vol C Tables 4.2.6.8 and 6.1.1.4'

loop_
_geom_angle_atom_site_label_1
_geom_angle_atom_site_label_2
_geom_angle_atom_site_label_3
_geom_angle
_geom_angle_site_symmetry_1
_geom_angle_site_symmetry_3
O2 C1 O1 124(2) . .
O2 C1 C2 118.3(19) . .
O1 C1 C2 117.4(19) . .
C3 C2 C4 115(2) . .
C3 C2 C5 112(2) . .
C4 C2 C5 107(2) . .
C3 C2 C1 111(2) . .
C4 C2 C1 107(2) . .
C5 C2 C1 103.7(19) . .
C2 C3 H3A 109.5 . .
C2 C3 H3B 109.5 . .
H3A C3 H3B 109.5 . .
C2 C3 H3C 109.5 . .
H3A C3 H3C 109.5 . .
H3B C3 H3C 109.5 . .
C2 C4 H4A 109.5 . .
C2 C4 H4B 109.5 . .
H4A C4 H4B 109.5 . .
C2 C4 H4C 109.5 . .
H4A C4 H4C 109.5 . .
H4B C4 H4C 109.5 . .
C2 C5 H5A 109.5 . .
C2 C5 H5B 109.5 . .
H5A C5 H5B 109.5 . .
C2 C5 H5C 109.5 . .
H5A C5 H5C 109.5 . .
H5B C5 H5C 109.5 . .
O28 C6 O3 124(2) 1_665 .
O28 C6 C7 116(2) 1_665 .
O3 C6 C7 120(2) . .
C10 C7 C6 109(2) . .
C10 C7 C9 114(2) . .
C6 C7 C9 107(2) . .
C10 C7 C8 109(2) . .
C6 C7 C8 109.6(18) . .
C9 C7 C8 107.8(19) . .
C7 C8 H8A 109.5 . .
C7 C8 H8B 109.5 . .
H8A C8 H8B 109.5 . .
C7 C8 H8C 109.5 . .
H8A C8 H8C 109.5 . .
H8B C8 H8C 109.5 . .
C7 C9 H9A 109.5 . .
C7 C9 H9B 109.5 . .
H9A C9 H9B 109.5 . .
C7 C9 H9C 109.5 . .
H9A C9 H9C 109.5 . .
H9B C9 H9C 109.5 . .
C7 C10 H10A 109.5 . .
C7 C10 H10B 109.5 . .
H10A C10 H10B 109.5 . .
C7 C10 H10C 109.5 . .
H10A C10 H10C 109.5 . .
H10B C10 H10C 109.5 . .
O27 C11 O4 126(3) 1_665 .
O27 C11 C12 118(2) 1_665 .
O4 C11 C12 116(2) . .
C13 C12 C15 108(2) . .
C13 C12 C14 109(2) . .
C15 C12 C14 113(2) . .
C13 C12 C11 110(2) . .
C15 C12 C11 110(2) . .
C14 C12 C11 108(2) . .
C12 C13 H13A 109.5 . .
C12 C13 H13B 109.5 . .
H13A C13 H13B 109.5 . .
C12 C13 H13C 109.5 . .
H13A C13 H13C 109.5 . .
H13B C13 H13C 109.5 . .
C12 C14 H14A 109.5 . .
C12 C14 H14B 109.5 . .
H14A C14 H14B 109.5 . .
C12 C14 H14C 109.5 . .
H14A C14 H14C 109.5 . .
H14B C14 H14C 109.5 . .
C12 C15 H15A 109.5 . .
C12 C15 H15B 109.5 . .
H15A C15 H15B 109.5 . .
C12 C15 H15C 109.5 . .
H15A C15 H15C 109.5 . .
H15B C15 H15C 109.5 . .
O5 C16 C17 109(2) . .
O5 C16 H16A 110.0 . .
C17 C16 H16A 110.0 . .
O5 C16 H16B 110.0 . .
C17 C16 H16B 110.0 . .
H16A C16 H16B 108.4 . .
C18 C17 C16 102(2) . .
C18 C17 H17A 111.4 . .
C16 C17 H17A 111.4 . .
C18 C17 H17B 111.4 . .
C16 C17 H17B 111.4 . .
H17A C17 H17B 109.2 . .
C17 C18 C19 105(2) . .
C17 C18 H18A 110.7 . .
C19 C18 H18A 110.7 . .
C17 C18 H18B 110.7 . .
C19 C18 H18B 110.7 . .
H18A C18 H18B 108.8 . .
O5 C19 C18 105.4(19) . .
O5 C19 H19A 110.7 . .
C18 C19 H19A 110.7 . .
O5 C19 H19B 110.7 . .
C18 C19 H19B 110.7 . .
H19A C19 H19B 108.8 . .
O8 C20 O7 126.2(18) . .
O8 C20 C21 119.1(17) . .
O7 C20 C21 114.6(16) . .
O8 C20 Mn2 65.1(10) . .
O7 C20 Mn2 61.6(10) . .
C21 C20 Mn2 172.0(14) . .
C22 C21 C24 111(2) . .
C22 C21 C23 109(2) . .
C24 C21 C23 112.8(19) . .
C22 C21 C20 108.5(19) . .
C24 C21 C20 112.8(18) . .
C23 C21 C20 102.2(17) . .
C21 C22 H22A 109.5 . .
C21 C22 H22B 109.5 . .
H22A C22 H22B 109.5 . .
C21 C22 H22C 109.5 . .
H22A C22 H22C 109.5 . .
H22B C22 H22C 109.5 . .
C21 C23 H23A 109.5 . .
C21 C23 H23B 109.5 . .
H23A C23 H23B 109.5 . .
C21 C23 H23C 109.5 . .
H23A C23 H23C 109.5 . .
H23B C23 H23C 109.5 . .
C21 C24 H24A 109.5 . .
C21 C24 H24B 109.5 . .
H24A C24 H24B 109.5 . .
C21 C24 H24C 109.5 . .
H24A C24 H24C 109.5 . .
H24B C24 H24C 109.5 . .
O9 C25 O10 126(2) . .
O9 C25 C26 119(2) . .
O10 C25 C26 115.4(19) . .
C29 C26 C27 107(2) . .
C29 C26 C25 110.8(19) . .
C27 C26 C25 111(2) . .
C29 C26 C28 112(2) . .
C27 C26 C28 111(2) . .
C25 C26 C28 104.3(19) . .
C26 C27 H27A 109.5 . .
C26 C27 H27B 109.5 . .
H27A C27 H27B 109.5 . .
C26 C27 H27C 109.5 . .
H27A C27 H27C 109.5 . .
H27B C27 H27C 109.5 . .
C26 C28 H28A 109.5 . .
C26 C28 H28B 109.5 . .
H28A C28 H28B 109.5 . .
C26 C28 H28C 109.5 . .
H28A C28 H28C 109.5 . .
H28B C28 H28C 109.5 . .
C26 C29 H29A 109.5 . .
C26 C29 H29B 109.5 . .
H29A C29 H29B 109.5 . .
C26 C29 H29C 109.5 . .
H29A C29 H29C 109.5 . .
H29B C29 H29C 109.5 . .
O11 C30 C31 105(2) . .
O11 C30 H30A 110.8 . .
C31 C30 H30A 110.8 . .
O11 C30 H30B 110.8 . .
C31 C30 H30B 110.8 . .
H30A C30 H30B 108.9 . .
C32 C31 C30 100(2) . .
C32 C31 H31A 111.7 . .
C30 C31 H31A 111.7 . .
C32 C31 H31B 111.7 . .
C30 C31 H31B 111.7 . .
H31A C31 H31B 109.4 . .
C33 C32 C31 106(2) . .
C33 C32 H32A 110.6 . .
C31 C32 H32A 110.6 . .
C33 C32 H32B 110.6 . .
C31 C32 H32B 110.6 . .
H32A C32 H32B 108.8 . .
C32 C33 O11 104(2) . .
C32 C33 H33A 111.0 . .
O11 C33 H33A 111.0 . .
C32 C33 H33B 110.9 . .
O11 C33 H33B 110.9 . .
H33A C33 H33B 109.0 . .
O13 C34 O12 123(2) . .
O13 C34 C35 121(2) . .
O12 C34 C35 115(2) . .
C38 C35 C36 114.2(19) . .
C38 C35 C37 110.4(19) . .
C36 C35 C37 110(2) . .
C38 C35 C34 105(2) . .
C36 C35 C34 110.9(18) . .
C37 C35 C34 105.7(17) . .
C35 C36 H36A 109.5 . .
C35 C36 H36B 109.5 . .
H36A C36 H36B 109.5 . .
C35 C36 H36C 109.5 . .
H36A C36 H36C 109.5 . .
H36B C36 H36C 109.5 . .
C35 C37 H37A 109.5 . .
C35 C37 H37B 109.5 . .
H37A C37 H37B 109.5 . .
C35 C37 H37C 109.5 . .
H37A C37 H37C 109.5 . .
H37B C37 H37C 109.5 . .
C35 C38 H38A 109.5 . .
C35 C38 H38B 109.5 . .
H38A C38 H38B 109.5 . .
C35 C38 H38C 109.5 . .
H38A C38 H38C 109.5 . .
H38B C38 H38C 109.5 . .
O15 C39 O14 126(2) . .
O15 C39 C40 114(2) . .
O14 C39 C40 120(3) . .
C41 C40 C43 113(2) . .
C41 C40 C39 116(2) . .
C43 C40 C39 107(2) . .
C41 C40 C42 109(2) . .
C43 C40 C42 106(2) . .
C39 C40 C42 105(2) . .
C40 C41 H41A 109.5 . .
C40 C41 H41B 109.5 . .
H41A C41 H41B 109.5 . .
C40 C41 H41C 109.5 . .
H41A C41 H41C 109.5 . .
H41B C41 H41C 109.5 . .
C40 C42 H42A 109.5 . .
C40 C42 H42B 109.5 . .
H42A C42 H42B 109.5 . .
C40 C42 H42C 109.5 . .
H42A C42 H42C 109.5 . .
H42B C42 H42C 109.5 . .
C40 C43 H43A 109.5 . .
C40 C43 H43B 109.5 . .
H43A C43 H43B 109.5 . .
C40 C43 H43C 109.5 . .
H43A C43 H43C 109.5 . .
H43B C43 H43C 109.5 . .
O17 C44 O16 123(2) . .
O17 C44 C45 120(2) . .
O16 C44 C45 117(2) . .
C47 C45 C46 112(2) . .
C47 C45 C48 110(2) . .
C46 C45 C48 106(2) . .
C47 C45 C44 113(2) . .
C46 C45 C44 108.3(18) . .
C48 C45 C44 107(2) . .
C45 C46 H46A 109.5 . .
C45 C46 H46B 109.5 . .
H46A C46 H46B 109.5 . .
C45 C46 H46C 109.5 . .
H46A C46 H46C 109.5 . .
H46B C46 H46C 109.5 . .
C45 C47 H47A 109.5 . .
C45 C47 H47B 109.5 . .
H47A C47 H47B 109.5 . .
C45 C47 H47C 109.5 . .
H47A C47 H47C 109.5 . .
H47B C47 H47C 109.5 . .
C45 C48 H48A 109.5 . .
C45 C48 H48B 109.5 . .
H48A C48 H48B 109.5 . .
C45 C48 H48C 109.5 . .
H48A C48 H48C 109.5 . .
H48B C48 H48C 109.5 . .
O18 C49 C50 106.0(18) . .
O18 C49 H49A 110.5 . .
C50 C49 H49A 110.5 . .
O18 C49 H49B 110.5 . .
C50 C49 H49B 110.5 . .
H49A C49 H49B 108.7 . .
C49 C50 C51 103.0(18) . .
C49 C50 H50A 111.2 . .
C51 C50 H50A 111.2 . .
C49 C50 H50B 111.2 . .
C51 C50 H50B 111.2 . .
H50A C50 H50B 109.1 . .
C52 C51 C50 101.3(19) . .
C52 C51 H51A 111.5 . .
C50 C51 H51A 111.5 . .
C52 C51 H51B 111.5 . .
C50 C51 H51B 111.5 . .
H51A C51 H51B 109.3 . .
O18 C52 C51 107.0(19) . .
O18 C52 H52A 110.3 . .
C51 C52 H52A 110.3 . .
O18 C52 H52B 110.3 . .
C51 C52 H52B 110.3 . .
H52A C52 H52B 108.6 . .
O20 C53 O19 126(2) . .
O20 C53 C54 119(2) . .
O19 C53 C54 115(2) . .
C55 C54 C57 109(2) . .
C55 C54 C53 111.4(18) . .
C57 C54 C53 105(2) . .
C55 C54 C56 111(2) . .
C57 C54 C56 109(2) . .
C53 C54 C56 110(2) . .
C54 C55 H55A 109.5 . .
C54 C55 H55B 109.5 . .
H55A C55 H55B 109.5 . .
C54 C55 H55C 109.5 . .
H55A C55 H55C 109.5 . .
H55B C55 H55C 109.5 . .
C54 C56 H56A 109.5 . .
C54 C56 H56B 109.5 . .
H56A C56 H56B 109.5 . .
C54 C56 H56C 109.5 . .
H56A C56 H56C 109.5 . .
H56B C56 H56C 109.5 . .
C54 C57 H57A 109.5 . .
C54 C57 H57B 109.5 . .
H57A C57 H57B 109.5 . .
C54 C57 H57C 109.5 . .
H57A C57 H57C 109.5 . .
H57B C57 H57C 109.5 . .
O21 C58 C59 112(2) . .
O21 C58 H58A 109.1 . .
C59 C58 H58A 109.1 . .
O21 C58 H58B 109.1 . .
C59 C58 H58B 109.1 . .
H58A C58 H58B 107.9 . .
C58 C59 C60 104(3) . .
C58 C59 H59A 110.9 . .
C60 C59 H59A 110.9 . .
C58 C59 H59B 110.9 . .
C60 C59 H59B 110.9 . .
H59A C59 H59B 108.9 . .
C61 C60 C59 107(2) . .
C61 C60 H60A 110.4 . .
C59 C60 H60A 110.4 . .
C61 C60 H60B 110.4 . .
C59 C60 H60B 110.4 . .
H60A C60 H60B 108.6 . .
O21 C61 C60 104(2) . .
O21 C61 H61A 111.0 . .
C60 C61 H61A 111.0 . .
O21 C61 H61B 111.0 . .
C60 C61 H61B 111.0 . .
H61A C61 H61B 109.0 . .
O23 C62 O22 124(2) . .
O23 C62 C63 121.3(19) . .
O22 C62 C63 114.6(17) . .
O23 C62 Mn5 63.3(11) . .
O22 C62 Mn5 61.3(10) . .
C63 C62 Mn5 171.5(15) . .
C64 C63 C62 116(2) . .
C64 C63 C66 107(2) . .
C62 C63 C66 107.5(19) . .
C64 C63 C65 107(2) . .
C62 C63 C65 110.2(19) . .
C66 C63 C65 109(2) . .
C63 C64 H64A 109.5 . .
C63 C64 H64B 109.5 . .
H64A C64 H64B 109.5 . .
C63 C64 H64C 109.5 . .
H64A C64 H64C 109.5 . .
H64B C64 H64C 109.5 . .
C63 C65 H65A 109.5 . .
C63 C65 H65B 109.5 . .
H65A C65 H65B 109.5 . .
C63 C65 H65C 109.5 . .
H65A C65 H65C 109.5 . .
H65B C65 H65C 109.5 . .
C63 C66 H66A 109.5 . .
C63 C66 H66B 109.5 . .
H66A C66 H66B 109.5 . .
C63 C66 H66C 109.5 . .
H66A C66 H66C 109.5 . .
H66B C66 H66C 109.5 . .
O24 C67 O25 129(2) . .
O24 C67 C68 119(2) . .
O25 C67 C68 111(2) . .
C69 C68 C70 110(3) . .
C69 C68 C71 108(3) . .
C70 C68 C71 109(3) . .
C69 C68 C67 111(3) . .
C70 C68 C67 108(2) . .
C71 C68 C67 110(2) . .
C68 C69 H69A 109.5 . .
C68 C69 H69B 109.5 . .
H69A C69 H69B 109.5 . .
C68 C69 H69C 109.5 . .
H69A C69 H69C 109.5 . .
H69B C69 H69C 109.5 . .
C68 C70 H70A 109.5 . .
C68 C70 H70B 109.5 . .
H70A C70 H70B 109.5 . .
C68 C70 H70C 109.5 . .
H70A C70 H70C 109.5 . .
H70B C70 H70C 109.5 . .
C68 C71 H71A 109.5 . .
C68 C71 H71B 109.5 . .
H71A C71 H71B 109.5 . .
C68 C71 H71C 109.5 . .
H71A C71 H71C 109.5 . .
H71B C71 H71C 109.5 . .
O6 C72 O26 118.5(19) 1_445 .
O6 C72 C73 121.1(19) 1_445 .
O26 C72 C73 120.0(19) . .
C75 C73 C74 112(2) . .
C75 C73 C72 112.7(19) . .
C74 C73 C72 112(2) . .
C75 C73 C76 110(2) . .
C74 C73 C76 107(2) . .
C72 C73 C76 102.2(19) . .
C73 C74 H74A 109.5 . .
C73 C74 H74B 109.5 . .
H74A C74 H74B 109.5 . .
C73 C74 H74C 109.5 . .
H74A C74 H74C 109.5 . .
H74B C74 H74C 109.5 . .
C73 C75 H75A 109.5 . .
C73 C75 H75B 109.5 . .
H75A C75 H75B 109.5 . .
C73 C75 H75C 109.5 . .
H75A C75 H75C 109.5 . .
H75B C75 H75C 109.5 . .
C73 C76 H76A 109.5 . .
C73 C76 H76B 109.5 . .
H76A C76 H76B 109.5 . .
C73 C76 H76C 109.5 . .
H76A C76 H76C 109.5 . .
H76B C76 H76C 109.5 . .
C1 O1 Mn1 132.7(14) . .
C1 O2 Mn2 132.8(15) . .
C6 O3 Mn2 135.8(15) . .
C6 O3 Mn1 126.7(14) . .
Mn2 O3 Mn1 96.8(6) . .
C11 O4 Mn1 141.1(18) . .
C16 O5 C19 107.2(16) . .
C16 O5 Mn1 119.2(13) . .
C19 O5 Mn1 132.2(13) . .
C72 O6 Mn1 147.8(13) 1_665 .
C72 O6 Mn6 86.8(12) 1_665 1_665
Mn1 O6 Mn6 108.9(6) . 1_665
C20 O7 Mn1 159.7(14) . .
C20 O7 Mn2 89.4(11) . .
Mn1 O7 Mn2 94.5(5) . .
C20 O8 Mn3 159.0(13) . .
C20 O8 Mn2 87.7(12) . .
Mn3 O8 Mn2 113.3(5) . .
C25 O9 Mn2 124.4(15) . .
C25 O10 Mn3 151.3(17) . .
C30 O11 C33 110(2) . .
C30 O11 Mn2 123.9(16) . .
C33 O11 Mn2 124.8(15) . .
C34 O12 Mn3 104.3(14) . .
C34 O13 Mn4 154.8(14) . .
C39 O14 Mn3 133.8(15) . .
C39 O15 Mn4 138.4(16) . .
C44 O16 Mn3 144.6(15) . .
C44 O17 Mn5 136.6(16) . .
C44 O17 Mn4 122.5(16) . .
Mn5 O17 Mn4 97.5(5) . .
C49 O18 C52 107.4(15) . .
C49 O18 Mn4 124.0(13) . .
C52 O18 Mn4 128.2(13) . .
C53 O19 Mn4 131.8(15) . .
C53 O20 Mn5 132.4(16) . .
C58 O21 C61 111(2) . .
C58 O21 Mn5 120.7(18) . .
C61 O21 Mn5 126.3(14) . .
C62 O22 Mn4 162.2(14) . .
C62 O22 Mn5 88.8(11) . .
Mn4 O22 Mn5 94.2(6) . .
C62 O23 Mn6 158.7(13) . .
C62 O23 Mn5 89.3(12) . .
Mn6 O23 Mn5 110.4(6) . .
C67 O24 Mn5 112.2(15) . .
C67 O25 Mn6 165(2) . .
C72 O26 Mn6 99.8(15) . .
C11 O27 Mn6 137.3(17) 1_445 .
C6 O28 Mn6 144.1(18) 1_445 .
O4 Mn1 O1 160.6(6) . .
O4 Mn1 O6 93.4(6) . .
O1 Mn1 O6 101.5(6) . .
O4 Mn1 O3 104.5(6) . .
O1 Mn1 O3 88.2(6) . .
O6 Mn1 O3 89.2(5) . .
O4 Mn1 O7 80.8(6) . .
O1 Mn1 O7 87.0(6) . .
O6 Mn1 O7 166.9(6) . .
O3 Mn1 O7 81.0(5) . .
O4 Mn1 O5 84.8(6) . .
O1 Mn1 O5 83.4(6) . .
O6 Mn1 O5 88.0(5) . .
O3 Mn1 O5 170.5(6) . .
O7 Mn1 O5 103.0(5) . .
O2 Mn2 O9 93.9(6) . .
O2 Mn2 O11 175.3(6) . .
O9 Mn2 O11 90.0(6) . .
O2 Mn2 O3 90.3(6) . .
O9 Mn2 O3 117.8(6) . .
O11 Mn2 O3 85.5(6) . .
O2 Mn2 O7 88.1(6) . .
O9 Mn2 O7 160.8(6) . .
O11 Mn2 O7 89.2(5) . .
O3 Mn2 O7 81.2(5) . .
O2 Mn2 O8 91.1(6) . .
O9 Mn2 O8 104.7(5) . .
O11 Mn2 O8 90.5(6) . .
O3 Mn2 O8 137.2(5) . .
O7 Mn2 O8 56.1(5) . .
O2 Mn2 C20 87.6(7) . .
O9 Mn2 C20 131.9(6) . .
O11 Mn2 C20 91.8(6) . .
O3 Mn2 C20 110.2(6) . .
O7 Mn2 C20 29.0(5) . .
O8 Mn2 C20 27.2(5) . .
O14 Mn3 O10 102.0(8) . .
O14 Mn3 O12 140.0(7) . .
O10 Mn3 O12 117.5(8) . .
O14 Mn3 O16 100.4(6) . .
O10 Mn3 O16 86.0(6) . .
O12 Mn3 O16 89.1(6) . .
O14 Mn3 O8 89.0(6) . .
O10 Mn3 O8 90.1(6) . .
O12 Mn3 O8 85.0(6) . .
O16 Mn3 O8 170.5(5) . .
O13 Mn4 O19 96.9(7) . .
O13 Mn4 O15 101.5(6) . .
O19 Mn4 O15 157.9(7) . .
O13 Mn4 O17 89.9(5) . .
O19 Mn4 O17 91.1(6) . .
O15 Mn4 O17 101.1(7) . .
O13 Mn4 O18 86.6(5) . .
O19 Mn4 O18 85.6(6) . .
O15 Mn4 O18 83.3(7) . .
O17 Mn4 O18 174.8(6) . .
O13 Mn4 O22 171.2(6) . .
O19 Mn4 O22 83.9(6) . .
O15 Mn4 O22 79.9(6) . .
O17 Mn4 O22 81.3(5) . .
O18 Mn4 O22 102.2(5) . .
O20 Mn5 O24 94.1(7) . .
O20 Mn5 O17 91.4(6) . .
O24 Mn5 O17 109.3(6) . .
O20 Mn5 O21 176.5(6) . .
O24 Mn5 O21 89.4(7) . .
O17 Mn5 O21 87.0(6) . .
O20 Mn5 O22 84.9(6) . .
O24 Mn5 O22 170.1(6) . .
O17 Mn5 O22 80.6(6) . .
O21 Mn5 O22 91.7(6) . .
O20 Mn5 O23 89.9(6) . .
O24 Mn5 O23 113.1(6) . .
O17 Mn5 O23 137.4(6) . .
O21 Mn5 O23 89.1(6) . .
O22 Mn5 O23 57.1(5) . .
O20 Mn5 C62 85.0(7) . .
O24 Mn5 C62 140.2(6) . .
O17 Mn5 C62 110.5(6) . .
O21 Mn5 C62 92.6(6) . .
O22 Mn5 C62 29.9(5) . .
O23 Mn5 C62 27.4(5) . .
O27 Mn6 O25 99.5(8) . .
O27 Mn6 O26 144.7(7) . .
O25 Mn6 O26 115.2(8) . .
O27 Mn6 O28 102.4(7) . .
O25 Mn6 O28 84.6(8) . .
O26 Mn6 O28 87.8(6) . .
O27 Mn6 O23 91.0(6) . .
O25 Mn6 O23 85.5(7) . .
O26 Mn6 O23 85.6(6) . .
O28 Mn6 O23 164.5(6) . .
O27 Mn6 O6 93.6(6) . 1_445
O25 Mn6 O6 161.5(7) . 1_445
O26 Mn6 O6 54.6(6) . 1_445
O28 Mn6 O6 79.9(6) . 1_445
O23 Mn6 O6 107.3(5) . 1_445

loop_
_geom_bond_atom_site_label_1
_geom_bond_atom_site_label_2
_geom_bond_distance
_geom_bond_site_symmetry_2
C1 O2 1.26(3) .
C1 O1 1.28(3) .
C1 C2 1.58(3) .
C2 C3 1.49(3) .
C2 C4 1.51(3) .
C2 C5 1.56(4) .
C3 H3A 0.9800 .
C3 H3B 0.9800 .
C3 H3C 0.9800 .
C4 H4A 0.9800 .
C4 H4B 0.9800 .
C4 H4C 0.9800 .
C5 H5A 0.9800 .
C5 H5B 0.9800 .
C5 H5C 0.9800 .
C6 O28 1.21(3) 1_665
C6 O3 1.28(3) .
C6 C7 1.55(3) .
C7 C10 1.49(3) .
C7 C9 1.57(3) .
C7 C8 1.59(3) .
C8 H8A 0.9800 .
C8 H8B 0.9800 .
C8 H8C 0.9800 .
C9 H9A 0.9800 .
C9 H9B 0.9800 .
C9 H9C 0.9800 .
C10 H10A 0.9800 .
C10 H10B 0.9800 .
C10 H10C 0.9800 .
C11 O27 1.19(3) 1_665
C11 O4 1.23(3) .
C11 C12 1.58(4) .
C12 C13 1.52(4) .
C12 C15 1.53(3) .
C12 C14 1.54(4) .
C13 H13A 0.9800 .
C13 H13B 0.9800 .
C13 H13C 0.9800 .
C14 H14A 0.9800 .
C14 H14B 0.9800 .
C14 H14C 0.9800 .
C15 H15A 0.9800 .
C15 H15B 0.9800 .
C15 H15C 0.9800 .
C16 O5 1.42(3) .
C16 C17 1.50(4) .
C16 H16A 0.9900 .
C16 H16B 0.9900 .
C17 C18 1.43(4) .
C17 H17A 0.9900 .
C17 H17B 0.9900 .
C18 C19 1.53(3) .
C18 H18A 0.9900 .
C18 H18B 0.9900 .
C19 O5 1.44(3) .
C19 H19A 0.9900 .
C19 H19B 0.9900 .
C20 O8 1.19(2) .
C20 O7 1.26(2) .
C20 C21 1.58(3) .
C20 Mn2 2.594(19) .
C21 C22 1.48(4) .
C21 C24 1.50(3) .
C21 C23 1.51(3) .
C22 H22A 0.9800 .
C22 H22B 0.9800 .
C22 H22C 0.9800 .
C23 H23A 0.9800 .
C23 H23B 0.9800 .
C23 H23C 0.9800 .
C24 H24A 0.9800 .
C24 H24B 0.9800 .
C24 H24C 0.9800 .
C25 O9 1.20(2) .
C25 O10 1.29(3) .
C25 C26 1.57(3) .
C26 C29 1.49(3) .
C26 C27 1.50(3) .
C26 C28 1.60(3) .
C27 H27A 0.9800 .
C27 H27B 0.9800 .
C27 H27C 0.9800 .
C28 H28A 0.9800 .
C28 H28B 0.9800 .
C28 H28C 0.9800 .
C29 H29A 0.9800 .
C29 H29B 0.9800 .
C29 H29C 0.9800 .
C30 O11 1.45(3) .
C30 C31 1.55(4) .
C30 H30A 0.9900 .
C30 H30B 0.9900 .
C31 C32 1.54(4) .
C31 H31A 0.9900 .
C31 H31B 0.9900 .
C32 C33 1.44(4) .
C32 H32A 0.9900 .
C32 H32B 0.9900 .
C33 O11 1.49(3) .
C33 H33A 0.9900 .
C33 H33B 0.9900 .
C34 O13 1.23(3) .
C34 O12 1.30(3) .
C34 C35 1.57(3) .
C35 C38 1.48(3) .
C35 C36 1.52(3) .
C35 C37 1.54(3) .
C36 H36A 0.9800 .
C36 H36B 0.9800 .
C36 H36C 0.9800 .
C37 H37A 0.9800 .
C37 H37B 0.9800 .
C37 H37C 0.9800 .
C38 H38A 0.9800 .
C38 H38B 0.9800 .
C38 H38C 0.9800 .
C39 O15 1.24(3) .
C39 O14 1.28(3) .
C39 C40 1.55(3) .
C40 C41 1.48(4) .
C40 C43 1.53(4) .
C40 C42 1.57(4) .
C41 H41A 0.9800 .
C41 H41B 0.9800 .
C41 H41C 0.9800 .
C42 H42A 0.9800 .
C42 H42B 0.9800 .
C42 H42C 0.9800 .
C43 H43A 0.9800 .
C43 H43B 0.9800 .
C43 H43C 0.9800 .
C44 O17 1.22(3) .
C44 O16 1.26(3) .
C44 C45 1.56(3) .
C45 C47 1.50(3) .
C45 C46 1.53(3) .
C45 C48 1.55(3) .
C46 H46A 0.9800 .
C46 H46B 0.9800 .
C46 H46C 0.9800 .
C47 H47A 0.9800 .
C47 H47B 0.9800 .
C47 H47C 0.9800 .
C48 H48A 0.9800 .
C48 H48B 0.9800 .
C48 H48C 0.9800 .
C49 O18 1.45(3) .
C49 C50 1.50(3) .
C49 H49A 0.9900 .
C49 H49B 0.9900 .
C50 C51 1.51(3) .
C50 H50A 0.9900 .
C50 H50B 0.9900 .
C51 C52 1.48(3) .
C51 H51A 0.9900 .
C51 H51B 0.9900 .
C52 O18 1.46(3) .
C52 H52A 0.9900 .
C52 H52B 0.9900 .
C53 O20 1.24(3) .
C53 O19 1.27(3) .
C53 C54 1.56(3) .
C54 C55 1.50(3) .
C54 C57 1.50(3) .
C54 C56 1.59(3) .
C55 H55A 0.9800 .
C55 H55B 0.9800 .
C55 H55C 0.9800 .
C56 H56A 0.9800 .
C56 H56B 0.9800 .
C56 H56C 0.9800 .
C57 H57A 0.9800 .
C57 H57B 0.9800 .
C57 H57C 0.9800 .
C58 O21 1.38(3) .
C58 C59 1.40(4) .
C58 H58A 0.9900 .
C58 H58B 0.9900 .
C59 C60 1.51(4) .
C59 H59A 0.9900 .
C59 H59B 0.9900 .
C60 C61 1.51(4) .
C60 H60A 0.9900 .
C60 H60B 0.9900 .
C61 O21 1.44(3) .
C61 H61A 0.9900 .
C61 H61B 0.9900 .
C62 O23 1.21(2) .
C62 O22 1.32(3) .
C62 C63 1.54(3) .
C62 Mn5 2.64(2) .
C63 C64 1.50(3) .
C63 C66 1.58(3) .
C63 C65 1.61(3) .
C64 H64A 0.9800 .
C64 H64B 0.9800 .
C64 H64C 0.9800 .
C65 H65A 0.9800 .
C65 H65B 0.9800 .
C65 H65C 0.9800 .
C66 H66A 0.9800 .
C66 H66B 0.9800 .
C66 H66C 0.9800 .
C67 O24 1.19(3) .
C67 O25 1.21(3) .
C67 C68 1.63(3) .
C68 C69 1.43(5) .
C68 C70 1.49(4) .
C68 C71 1.55(4) .
C69 H69A 0.9800 .
C69 H69B 0.9800 .
C69 H69C 0.9800 .
C70 H70A 0.9800 .
C70 H70B 0.9800 .
C70 H70C 0.9800 .
C71 H71A 0.9800 .
C71 H71B 0.9800 .
C71 H71C 0.9800 .
C72 O6 1.23(2) 1_445
C72 O26 1.25(3) .
C72 C73 1.55(3) .
C73 C75 1.48(3) .
C73 C74 1.54(3) .
C73 C76 1.58(3) .
C74 H74A 0.9800 .
C74 H74B 0.9800 .
C74 H74C 0.9800 .
C75 H75A 0.9800 .
C75 H75B 0.9800 .
C75 H75C 0.9800 .
C76 H76A 0.9800 .
C76 H76B 0.9800 .
C76 H76C 0.9800 .
O1 Mn1 2.140(16) .
O2 Mn2 2.084(16) .
O3 Mn2 2.207(15) .
O3 Mn1 2.245(15) .
O4 Mn1 2.112(16) .
O5 Mn1 2.260(16) .
O6 C72 1.23(2) 1_665
O6 Mn1 2.159(14) .
O6 Mn6 2.450(15) 1_665
O7 Mn1 2.253(15) .
O7 Mn2 2.281(14) .
O8 Mn3 2.295(14) .
O8 Mn2 2.355(13) .
O9 Mn2 2.102(15) .
O10 Mn3 2.057(17) .
O11 Mn2 2.188(16) .
O12 Mn3 2.110(16) .
O13 Mn4 2.113(16) .
O14 Mn3 2.015(16) .
O15 Mn4 2.142(18) .
O16 Mn3 2.159(18) .
O17 Mn5 2.212(15) .
O17 Mn4 2.241(16) .
O18 Mn4 2.250(14) .
O19 Mn4 2.116(16) .
O20 Mn5 2.088(15) .
O21 Mn5 2.249(15) .
O22 Mn4 2.255(16) .
O22 Mn5 2.316(15) .
O23 Mn6 2.254(14) .
O23 Mn5 2.359(14) .
O24 Mn5 2.110(16) .
O25 Mn6 2.10(2) .
O26 Mn6 2.165(18) .
O27 C11 1.19(3) 1_445
O27 Mn6 2.070(16) .
O28 C6 1.21(3) 1_445
O28 Mn6 2.172(16) .
Mn6 O6 2.450(15) 1_445
